data_2009301
loop_
_publ_author_name
'Inouye, Yoshinobu'
'Shimokoshi, Shuko'
'Sakaino, Yoshiko'

_publ_section_title
;
 An ethyl acetate inclusion complex of
 4,5-bis(4-methoxyphenyl)-2-(3-nitrophenyl)-1<i>H</i>-imidazole
;
_journal_issue 12
_journal_name_full 'Acta Crystallographica Section C'
_journal_page_first 2084
_journal_page_last 2087
_journal_paper_doi 10.1107/S0108270199011087
_journal_volume 55
_journal_year 1999
_chemical_formula_sum 'C23 H19 N3 O4'
_chemical_formula_weight 401.41
_chemical_name_systematic 4,5-Bis(4-methoxyphenyl)-2-(3-nitrophenyl)-1H-imidazole
_space_group_IT_number 33
_symmetry_cell_setting orthorhombic
_symmetry_space_group_name_Hall 'P 2c -2n'
_symmetry_space_group_name_H-M 'P n a 21'
_audit_creation_method SHELXL
_cell_angle_alpha 90.00
_cell_angle_beta 90.00
_cell_angle_gamma 90.00
_cell_formula_units_Z 4
_cell_length_a 8.8960(10)
_cell_length_b 26.771(5)
_cell_length_c 9.209(2)
_cell_measurement_reflns_used 25
_cell_measurement_temperature 293(2)
_cell_measurement_theta_max 13.57
_cell_measurement_theta_min 9.83
_cell_volume 2193.2(7)
_computing_cell_refinement 'CAD-4 Software'
_computing_data_collection 'CAD-4 Software (Enraf-Nonius, 1989)'
_computing_data_reduction 'MolEN (Fair, 1990)'
_computing_molecular_graphics 'ORTEPII (Johnson, 1976)'
_computing_structure_refinement 'SHELXL93 (Sheldrick, 1993)'
_computing_structure_solution 'SHELXS86 (Sheldrick, 1990)'
_diffrn_ambient_temperature 293(2)
_diffrn_measurement_device_type 'Enraf-Nonius CAD4'
_diffrn_measurement_method \w--2\q
_diffrn_radiation_monochromator graphite
_diffrn_radiation_source 'fine-focus sealed tube'
_diffrn_radiation_type MoK\a
_diffrn_radiation_wavelength 0.71073
_diffrn_reflns_av_sigmaI/netI 0.1402
_diffrn_reflns_limit_h_max 12
_diffrn_reflns_limit_h_min 0
_diffrn_reflns_limit_k_max 0
_diffrn_reflns_limit_k_min -37
_diffrn_reflns_limit_l_max 12
_diffrn_reflns_limit_l_min 0
_diffrn_reflns_number 3365
_diffrn_reflns_theta_max 30
_diffrn_reflns_theta_min 1.52
_diffrn_standards_decay_% 0.0
_diffrn_standards_interval_time 120
_diffrn_standards_number 3
_exptl_absorpt_coefficient_mu 0.085
_exptl_absorpt_correction_type none
_exptl_crystal_colour yellow
_exptl_crystal_density_diffrn 1.216
_exptl_crystal_density_method 'not measured'
_exptl_crystal_description plate
_exptl_crystal_F_000 840
_exptl_crystal_size_max 0.60
_exptl_crystal_size_mid 0.30
_exptl_crystal_size_min 0.03
_refine_diff_density_max 0.199
_refine_diff_density_min -0.205
_refine_ls_extinction_method none
_refine_ls_goodness_of_fit_all 0.950
_refine_ls_goodness_of_fit_ref 1.060
_refine_ls_hydrogen_treatment constr
_refine_ls_matrix_type full
_refine_ls_number_parameters 273
_refine_ls_number_reflns 3365
_refine_ls_number_restraints 1
_refine_ls_restrained_S_all 0.950
_refine_ls_restrained_S_obs 1.060
_refine_ls_R_factor_all 0.225
_refine_ls_R_factor_gt 0.065
_refine_ls_shift/esd_mean 0.000
_refine_ls_shift/su_max <0.001
_refine_ls_structure_factor_coef Fsqd
_refine_ls_weighting_details 'w = 1/[\s^2^(Fo^2^)+(0.1P)^2^] where P = (Fo^2^+2Fc^2^)/3'
_refine_ls_weighting_scheme calc
_refine_ls_wR_factor_all 0.213
_refine_ls_wR_factor_ref 0.142
_reflns_number_gt 1352
_reflns_number_total 3365
_reflns_threshold_expression I>2\s(I)
_cod_data_source_file ob1019.cif
_cod_data_source_block 2
_cod_depositor_comments
;
The following automatic conversions were performed:

'_refine_ls_weighting_scheme' value 'calc w =
1/[\s^2^(Fo^2^)+(0.1P)^2^] where P = (Fo^2^+2Fc^2^)/3' was changed to
'calc'. New tag '_refine_ls_weighting_details' was created. The value
of the new tag was set to 'w = 1/[\s^2^(Fo^2^)+(0.1P)^2^] where P =
(Fo^2^+2Fc^2^)/3'.

Automatic conversion script
Id: cif_fix_values 3143 2015-03-26 13:38:13Z robertas 
;
_cod_database_code 2009301

loop_
_symmetry_equiv_pos_as_xyz
'x, y, z'
'-x, -y, z+1/2'
'x+1/2, -y+1/2, z'
'-x+1/2, y+1/2, z+1/2'

loop_
_atom_site_aniso_label
_atom_site_aniso_U_11
_atom_site_aniso_U_22
_atom_site_aniso_U_33
_atom_site_aniso_U_12
_atom_site_aniso_U_13
_atom_site_aniso_U_23
O1 0.092(4) 0.098(4) 0.118(5) -0.007(3) -0.048(4) -0.008(4)
O2 0.134(5) 0.110(4) 0.154(6) 0.014(4) -0.079(5) 0.034(4)
N3 0.059(4) 0.107(5) 0.072(4) 0.004(4) -0.021(3) 0.018(4)
C4 0.044(3) 0.067(4) 0.052(4) 0.002(3) -0.010(3) 0.009(3)
C5 0.046(3) 0.060(3) 0.037(3) -0.005(3) -0.003(3) 0.005(3)
C6 0.034(3) 0.051(3) 0.040(3) -0.002(2) 0.009(3) 0.003(3)
C7 0.044(3) 0.053(4) 0.064(4) -0.004(3) -0.014(3) 0.000(3)
C8 0.073(5) 0.062(4) 0.095(6) -0.013(4) -0.018(5) 0.004(4)
C9 0.074(5) 0.068(4) 0.081(5) 0.010(4) -0.011(4) 0.024(4)
C10 0.029(3) 0.050(3) 0.042(3) -0.003(2) 0.000(3) -0.002(3)
N11 0.031(2) 0.049(2) 0.050(2) 0.000(2) -0.001(2) 0.001(2)
C12 0.036(3) 0.049(3) 0.048(3) 0.006(3) 0.008(3) -0.002(3)
C13 0.035(3) 0.047(3) 0.051(3) -0.003(2) 0.001(3) -0.001(3)
N14 0.037(2) 0.053(3) 0.051(3) -0.003(2) 0.003(2) 0.001(2)
C15 0.039(3) 0.046(3) 0.047(3) 0.005(2) 0.004(3) 0.008(3)
C16 0.047(3) 0.053(3) 0.049(3) 0.001(3) 0.003(3) 0.005(3)
C17 0.040(3) 0.069(4) 0.050(3) -0.001(3) -0.008(3) 0.000(3)
C18 0.050(4) 0.067(4) 0.060(4) 0.016(3) -0.002(3) 0.011(4)
C19 0.061(4) 0.049(3) 0.095(5) 0.015(3) -0.016(4) 0.005(4)
C20 0.051(4) 0.063(4) 0.074(5) 0.011(3) -0.012(4) -0.005(4)
O21 0.061(3) 0.085(3) 0.100(4) 0.015(3) -0.022(3) 0.015(3)
C22 0.060(4) 0.118(6) 0.078(5) -0.001(4) -0.023(4) 0.024(5)
C23 0.037(3) 0.044(3) 0.050(3) -0.001(2) -0.006(3) -0.004(3)
C24 0.062(4) 0.054(3) 0.055(4) -0.005(3) -0.006(3) 0.000(3)
C25 0.073(4) 0.054(4) 0.065(4) -0.010(3) -0.009(4) 0.002(3)
C26 0.067(4) 0.049(4) 0.073(5) -0.007(3) -0.004(4) 0.005(3)
C27 0.084(5) 0.069(4) 0.053(4) -0.018(4) -0.005(4) 0.004(3)
C28 0.060(4) 0.064(4) 0.052(4) -0.014(3) 0.000(3) 0.001(3)
O29 0.124(4) 0.069(3) 0.081(3) -0.044(3) -0.015(3) 0.016(3)
C30 0.147(8) 0.074(5) 0.096(7) -0.054(5) -0.020(6) 0.005(5)

loop_
_atom_site_label
_atom_site_fract_x
_atom_site_fract_y
_atom_site_fract_z
_atom_site_U_iso_or_equiv
_atom_site_thermal_displace_type
_atom_site_calc_flag
_atom_site_refinement_flags
_atom_site_occupancy
_atom_site_disorder_group
_atom_site_type_symbol
O1 1.0658(6) 0.2046(2) 1.0006(7) 0.103(2) Uani d . 1 . O
O2 1.0738(8) 0.1246(2) 1.0034(9) 0.133(3) Uani d . 1 . O
N3 1.0145(7) 0.1644(3) 0.9673(7) 0.079(2) Uani d . 1 . N
C4 0.8837(7) 0.1623(2) 0.8701(7) 0.055(2) Uani d . 1 . C
C5 0.8279(6) 0.2056(2) 0.8150(6) 0.0477(14) Uani d . 1 . C
H5 0.8690 0.2361 0.8428 0.057 Uiso calc R 1 . H
C6 0.7102(6) 0.2041(2) 0.7179(6) 0.0416(13) Uani d . 1 . C
C7 0.6455(7) 0.1579(2) 0.6850(7) 0.054(2) Uani d . 1 . C
H7 0.5654 0.1564 0.6203 0.065 Uiso calc R 1 . H
C8 0.6988(8) 0.1146(3) 0.7472(9) 0.077(2) Uani d . 1 . C
H8 0.6531 0.0842 0.7269 0.092 Uiso calc R 1 . H
C9 0.8209(8) 0.1168(3) 0.8404(9) 0.074(2) Uani d . 1 . C
H9 0.8594 0.0878 0.8820 0.089 Uiso calc R 1 . H
C10 0.6620(5) 0.2492(2) 0.6429(6) 0.0403(12) Uani d . 1 . C
N11 0.5336(4) 0.2531(2) 0.5634(5) 0.0434(10) Uani d . 1 . N
H11 0.4645 0.2307 0.5571 0.052 Uiso calc R 1 . H
C12 0.5326(6) 0.2990(2) 0.4945(7) 0.0442(13) Uani d . 1 . C
C13 0.6632(6) 0.3217(2) 0.5380(6) 0.0445(13) Uani d . 1 . C
N14 0.7435(5) 0.2902(2) 0.6294(5) 0.0468(11) Uani d . 1 . N
C15 0.4067(6) 0.3147(2) 0.4021(6) 0.0441(13) Uani d . 1 . C
C16 0.3247(6) 0.2807(2) 0.3237(6) 0.0495(14) Uani d . 1 . C
H16 0.3494 0.2471 0.3309 0.059 Uiso calc R 1 . H
C17 0.2059(6) 0.2946(2) 0.2335(7) 0.0531(15) Uani d . 1 . C
H17 0.1518 0.2706 0.1824 0.064 Uiso calc R 1 . H
C18 0.1708(7) 0.3440(2) 0.2218(8) 0.059(2) Uani d . 1 . C
C19 0.2506(8) 0.3789(2) 0.3011(9) 0.068(2) Uani d . 1 . C
H19 0.2255 0.4126 0.2943 0.082 Uiso calc R 1 . H
C20 0.3666(7) 0.3644(2) 0.3897(8) 0.063(2) Uani d . 1 . C
H20 0.4191 0.3884 0.4423 0.075 Uiso calc R 1 . H
O21 0.0588(5) 0.3632(2) 0.1349(6) 0.082(2) Uani d . 1 . O
C22 -0.0309(8) 0.3291(3) 0.0572(9) 0.085(2) Uani d . 1 . C
H22A 0.0304 0.3113 -0.0113 0.128 Uiso calc R 1 . H
H22B -0.1083 0.3469 0.0062 0.128 Uiso calc R 1 . H
H22C -0.0760 0.3059 0.1235 0.128 Uiso calc R 1 . H
C23 0.7293(6) 0.3702(2) 0.4941(6) 0.0439(13) Uani d . 1 . C
C24 0.7974(7) 0.4006(2) 0.5949(7) 0.057(2) Uani d . 1 . C
H24 0.7960 0.3912 0.6922 0.068 Uiso calc R 1 . H
C25 0.8681(7) 0.4447(2) 0.5557(8) 0.064(2) Uani d . 1 . C
H25 0.9147 0.4646 0.6254 0.077 Uiso calc R 1 . H
C26 0.8680(8) 0.4587(2) 0.4120(8) 0.063(2) Uani d . 1 . C
C27 0.7965(8) 0.4296(2) 0.3110(8) 0.069(2) Uani d . 1 . C
H27 0.7945 0.4397 0.2143 0.083 Uiso calc R 1 . H
C28 0.7276(7) 0.3858(2) 0.3511(7) 0.059(2) Uani d . 1 . C
H28 0.6795 0.3665 0.2813 0.070 Uiso calc R 1 . H
O29 0.9382(6) 0.5013(2) 0.3594(6) 0.091(2) Uani d . 1 . O
C30 1.0271(11) 0.5287(3) 0.4578(10) 0.106(3) Uani d . 1 . C
H30A 1.0761 0.5555 0.4073 0.159 Uiso calc R 1 . H
H30B 1.1014 0.5071 0.5001 0.159 Uiso calc R 1 . H
H30C 0.9643 0.5422 0.5331 0.159 Uiso calc R 1 . H

loop_
_atom_type_symbol
_atom_type_description
_atom_type_scat_dispersion_real
_atom_type_scat_dispersion_imag
_atom_type_scat_source
C C 0.0033 0.0016 'International Tables Vol C Tables 4.2.6.8 and 6.1.1.4'
H H 0.0000 0.0000 'International Tables Vol C Tables 4.2.6.8 and 6.1.1.4'
N N 0.0061 0.0033 'International Tables Vol C Tables 4.2.6.8 and 6.1.1.4'
O O 0.0106 0.0060 'International Tables Vol C Tables 4.2.6.8 and 6.1.1.4'

loop_
_geom_angle_atom_site_label_1
_geom_angle_atom_site_label_2
_geom_angle_atom_site_label_3
_geom_angle
O1 N3 O2 122.6(6)
O1 N3 C4 119.2(6)
O2 N3 C4 118.0(7)
C5 C4 C9 122.4(5)
C5 C4 N3 118.9(6)
C9 C4 N3 118.7(6)
C4 C5 C6 119.6(5)
C4 C5 H5 120.2
C6 C5 H5 120.2
C7 C6 C5 118.7(5)
C7 C6 C10 120.6(5)
C5 C6 C10 120.5(5)
C8 C7 C6 120.8(6)
C8 C7 H7 119.6
C6 C7 H7 119.6
C7 C8 C9 119.6(6)
C7 C8 H8 120.2
C9 C8 H8 120.2
C4 C9 C8 118.7(6)
C4 C9 H9 120.6
C8 C9 H9 120.6
N14 C10 N11 110.3(5)
N14 C10 C6 124.8(4)
N11 C10 C6 124.5(5)
C10 N11 C12 108.7(4)
C10 N11 H11 125.6
C12 N11 H11 125.6
C13 C12 N11 104.7(5)
C13 C12 C15 133.6(5)
N11 C12 C15 121.7(5)
C12 C13 N14 110.2(5)
C12 C13 C23 130.1(5)
N14 C13 C23 119.5(4)
C10 N14 C13 106.1(4)
C16 C15 C20 117.2(5)
C16 C15 C12 121.4(5)
C20 C15 C12 121.4(5)
C15 C16 C17 122.8(5)
C15 C16 H16 118.6
C17 C16 H16 118.6
C18 C17 C16 118.6(6)
C18 C17 H17 120.7
C16 C17 H17 120.7
O21 C18 C17 125.0(6)
O21 C18 C19 115.3(6)
C17 C18 C19 119.7(6)
C20 C19 C18 120.7(6)
C20 C19 H19 119.7
C18 C19 H19 119.7
C15 C20 C19 121.0(6)
C15 C20 H20 119.5
C19 C20 H20 119.5
C18 O21 C22 117.7(5)
O21 C22 H22A 109.5
O21 C22 H22B 109.5
H22A C22 H22B 109.5
O21 C22 H22C 109.5
H22A C22 H22C 109.5
H22B C22 H22C 109.5
C28 C23 C24 117.9(5)
C28 C23 C13 121.4(5)
C24 C23 C13 120.6(5)
C23 C24 C25 121.9(6)
C23 C24 H24 119.0
C25 C24 H24 119.0
C26 C25 C24 118.8(6)
C26 C25 H25 120.6
C24 C25 H25 120.6
C27 C26 O29 116.1(6)
C27 C26 C25 120.0(6)
O29 C26 C25 123.9(6)
C26 C27 C28 120.7(6)
C26 C27 H27 119.7
C28 C27 H27 119.7
C23 C28 C27 120.6(6)
C23 C28 H28 119.7
C27 C28 H28 119.7
C26 O29 C30 117.2(5)
O29 C30 H30A 109.5
O29 C30 H30B 109.5
H30A C30 H30B 109.5
O29 C30 H30C 109.5
H30A C30 H30C 109.5
H30B C30 H30C 109.5

loop_
_geom_bond_atom_site_label_1
_geom_bond_atom_site_label_2
_geom_bond_site_symmetry_2
_geom_bond_distance
_geom_bond_publ_flag
O1 N3 . 1.208(7) ?
O2 N3 . 1.234(7) ?
N3 C4 . 1.470(8) ?
C4 C5 . 1.359(8) ?
C4 C9 . 1.368(9) ?
C5 C6 . 1.378(7) ?
C5 H5 . 0.93 ?
C6 C7 . 1.397(8) ?
C6 C10 . 1.454(7) ?
C7 C8 . 1.375(9) ?
C7 H7 . 0.93 ?
C8 C9 . 1.385(10) ?
C8 H8 . 0.93 ?
C9 H9 . 0.93 ?
C10 N14 . 1.321(6) ?
C10 N11 . 1.361(6) ?
N11 C12 . 1.382(7) ?
N11 H11 . 0.86 ?
C12 C13 . 1.371(7) ?
C12 C15 . 1.468(8) ?
C13 N14 . 1.388(7) ?
C13 C23 . 1.482(7) ?
C15 C16 . 1.372(8) ?
C15 C20 . 1.382(8) ?
C16 C17 . 1.394(8) ?
C16 H16 . 0.93 ?
C17 C18 . 1.364(8) ?
C17 H17 . 0.93 ?
C18 O21 . 1.377(8) ?
C18 C19 . 1.381(9) ?
C19 C20 . 1.372(9) ?
C19 H19 . 0.93 ?
C20 H20 . 0.93 ?
O21 C22 . 1.406(8) ?
C22 H22A . 0.96 ?
C22 H22B . 0.96 ?
C22 H22C . 0.96 ?
C23 C28 . 1.381(8) ?
C23 C24 . 1.374(8) ?
C24 C25 . 1.386(8) ?
C24 H24 . 0.93 ?
C25 C26 . 1.375(9) ?
C25 H25 . 0.93 ?
C26 C27 . 1.368(9) ?
C26 O29 . 1.386(7) ?
C27 C28 . 1.373(8) ?
C27 H27 . 0.93 ?
C28 H28 . 0.93 ?
O29 C30 . 1.409(9) ?
C30 H30A . 0.96 ?
C30 H30B . 0.96 ?
C30 H30C . 0.96 ?

loop_
_geom_hbond_atom_site_label_D
_geom_hbond_atom_site_label_H
_geom_hbond_atom_site_label_A
_geom_hbond_site_symmetry_A
_geom_hbond_distance_DH
_geom_hbond_distance_HA
_geom_hbond_distance_DA
_geom_hbond_angle_DHA
_geom_hbond_publ_flag
N11 H11 N14 3_455 0.86 2.15 2.894(6) 145 yes

loop_
_cod_related_entry_id
_cod_related_entry_database
_cod_related_entry_code
1 ChemSpider 900186
